data_7100158
loop_
_publ_author_name
'T. C. W. Mak'
'Xu-Dong Chen'

_publ_section_title
;
Order of coordinating ability of polyatomic monoanions
established from their interaction with a disilver(I) metallacyclophane
skeleton
;
_journal_name_full 'Chemical Communications'
_journal_paper_doi 10.1039/b505919d
_journal_year 2005
_chemical_formula_sum 'C13 H8 Ag F3 N2 O3'
_chemical_formula_weight 405.08
_space_group_IT_number 2
_symmetry_cell_setting triclinic
_symmetry_space_group_name_Hall '-P 1'
_symmetry_space_group_name_H-M 'P -1'
_cell_angle_alpha 90.692(5)
_cell_angle_beta 93.506(5)
_cell_angle_gamma 112.214(4)
_cell_formula_units_Z 2
_cell_length_a 7.7108(17)
_cell_length_b 9.253(2)
_cell_length_c 10.785(2)
_cell_measurement_temperature 293(2)
_cell_volume 710.5(3)
_diffrn_ambient_temperature 293(2)
_exptl_crystal_density_diffrn 1.893
_cod_depositor_comments
;
The following automatic conversions were performed:
'_symmetry_cell_setting' value 'Triclinic' changed to 'triclinic'
according to '/home/saulius/struct/CIF-dictionaries/cif_core.dic'
dictionary named 'cif_core.dic' version 2.4.1 from 2010-06-29.

Automatic conversion script
Id: cif_fix_enum 1527 2010-12-29 10:47:43Z saulius 
;
_cod_database_code 7100158

loop_
_symmetry_equiv_pos_as_xyz
'x, y, z'
'-x, -y, -z'

loop_
_atom_site_label
_atom_site_type_symbol
_atom_site_fract_x
_atom_site_fract_y
_atom_site_fract_z
_atom_site_U_iso_or_equiv
_atom_site_adp_type
_atom_site_occupancy
_atom_site_symmetry_multiplicity
_atom_site_calc_flag
_atom_site_refinement_flags
_atom_site_disorder_assembly
_atom_site_disorder_group
Ag1 Ag 0.12795(5) 0.44623(4) 0.08943(3) 0.04941(17) Uani 1 1 d . . .
N1 N 0.0832(6) 0.3394(5) 0.2842(4) 0.0471(9) Uani 1 1 d . . .
N2 N 0.7157(5) 0.5528(5) 0.0831(4) 0.0439(9) Uani 1 1 d . . .
C1 C -0.0791(8) 0.2206(7) 0.2969(5) 0.0599(14) Uani 1 1 d . . .
H1A H -0.1476 0.1664 0.2255 0.072 Uiso 1 1 calc R . .
C2 C -0.1506(9) 0.1738(8) 0.4096(6) 0.0733(17) Uani 1 1 d . . .
H2A H -0.2634 0.0889 0.4140 0.088 Uiso 1 1 calc R . .
C3 C -0.0534(9) 0.2539(9) 0.5149(6) 0.082(2) Uani 1 1 d . . .
H3A H -0.1005 0.2264 0.5922 0.098 Uiso 1 1 calc R . .
C4 C 0.1140(9) 0.3751(8) 0.5050(5) 0.0697(17) Uani 1 1 d . . .
H4A H 0.1827 0.4306 0.5760 0.084 Uiso 1 1 calc R . .
C5 C 0.1814(7) 0.4151(6) 0.3892(4) 0.0489(12) Uani 1 1 d . . .
C6 C 0.3644(7) 0.5468(6) 0.3776(5) 0.0505(12) Uani 1 1 d . . .
C7 C 0.6157(7) 0.4197(6) 0.1360(5) 0.0456(11) Uani 1 1 d . . .
H7A H 0.6271 0.3280 0.1091 0.055 Uiso 1 1 calc R . .
C8 C 0.4966(6) 0.4111(6) 0.2285(4) 0.0456(11) Uani 1 1 d . . .
H8A H 0.4277 0.3155 0.2613 0.055 Uiso 1 1 calc R . .
C9 C 0.4813(6) 0.5468(5) 0.2716(4) 0.0407(10) Uani 1 1 d . . .
C10 C 0.5914(7) 0.6865(6) 0.2206(5) 0.0502(12) Uani 1 1 d . . .
H10A H 0.5899 0.7811 0.2495 0.060 Uiso 1 1 calc R . .
C11 C 0.7017(7) 0.6821(6) 0.1273(5) 0.0525(12) Uani 1 1 d . . .
H11A H 0.7716 0.7760 0.0925 0.063 Uiso 1 1 calc R . .
O1 O 0.4259(6) 0.6522(5) 0.4578(4) 0.0724(11) Uani 1 1 d . . .
C12 C 0.1910(6) 0.7922(6) 0.1101(5) 0.0458(11) Uani 1 1 d . A .
C13 C 0.2688(9) 0.9627(7) 0.1553(6) 0.0723(17) Uani 1 1 d D . .
O2 O 0.1545(5) 0.7727(5) -0.0030(4) 0.0731(11) Uani 1 1 d . . .
O3 O 0.1751(6) 0.6967(4) 0.1892(4) 0.0643(10) Uani 1 1 d . . .
F1 F 0.291(5) 0.988(2) 0.2732(10) 0.201(13) Uani 0.50 1 d PD A 1
F2 F 0.162(3) 1.035(2) 0.118(3) 0.157(7) Uani 0.50 1 d PD A 1
F3 F 0.426(3) 1.042(2) 0.113(3) 0.168(9) Uani 0.50 1 d PD A 1
F1' F 0.414(2) 0.9992(16) 0.231(2) 0.126(6) Uani 0.50 1 d PD A 2
F2' F 0.1408(17) 0.9888(15) 0.218(2) 0.113(4) Uani 0.50 1 d PD A 2
F3' F 0.306(4) 1.0615(14) 0.0706(13) 0.140(7) Uani 0.50 1 d PD A 2

loop_
_atom_site_aniso_label
_atom_site_aniso_U_11
_atom_site_aniso_U_22
_atom_site_aniso_U_33
_atom_site_aniso_U_23
_atom_site_aniso_U_13
_atom_site_aniso_U_12
Ag1 0.0537(3) 0.0552(3) 0.0339(2) 0.00495(16) 0.00302(16) 0.01442(18)
N1 0.049(2) 0.059(2) 0.036(2) 0.0072(18) 0.0081(18) 0.023(2)
N2 0.036(2) 0.051(2) 0.042(2) 0.0023(18) 0.0003(17) 0.0144(17)
C1 0.054(3) 0.076(4) 0.046(3) 0.011(3) 0.004(2) 0.020(3)
C2 0.061(4) 0.092(4) 0.065(4) 0.027(3) 0.020(3) 0.024(3)
C3 0.074(4) 0.132(6) 0.048(3) 0.030(4) 0.024(3) 0.045(4)
C4 0.071(4) 0.116(5) 0.035(3) 0.009(3) 0.008(3) 0.049(4)
C5 0.048(3) 0.071(3) 0.039(3) 0.004(2) 0.004(2) 0.036(3)
C6 0.048(3) 0.072(3) 0.038(3) -0.003(3) -0.003(2) 0.032(3)
C7 0.045(3) 0.050(3) 0.043(3) 0.001(2) 0.003(2) 0.020(2)
C8 0.044(3) 0.050(3) 0.044(3) 0.006(2) 0.006(2) 0.018(2)
C9 0.033(2) 0.058(3) 0.034(2) -0.001(2) -0.0035(18) 0.021(2)
C10 0.049(3) 0.048(3) 0.053(3) -0.007(2) -0.002(2) 0.020(2)
C11 0.044(3) 0.054(3) 0.054(3) 0.007(2) 0.002(2) 0.013(2)
O1 0.068(3) 0.094(3) 0.055(2) -0.025(2) -0.0009(19) 0.031(2)
C12 0.039(3) 0.052(3) 0.044(3) -0.005(2) 0.005(2) 0.014(2)
C13 0.091(5) 0.058(3) 0.067(4) 0.003(3) 0.011(4) 0.027(4)
O2 0.062(2) 0.088(3) 0.047(2) -0.008(2) 0.0053(18) 0.003(2)
O3 0.077(3) 0.053(2) 0.064(2) 0.0081(19) 0.002(2) 0.0271(19)
F1 0.34(3) 0.090(8) 0.066(7) -0.031(6) 0.022(15) -0.038(18)
F2 0.20(2) 0.094(12) 0.21(2) -0.005(11) -0.013(15) 0.090(14)
F3 0.114(11) 0.093(11) 0.22(2) -0.058(13) 0.077(13) -0.058(9)
F1' 0.119(10) 0.076(8) 0.157(15) -0.042(11) -0.088(11) 0.024(9)
F2' 0.115(9) 0.083(7) 0.148(12) -0.050(9) 0.017(9) 0.046(7)
F3' 0.207(19) 0.061(6) 0.113(9) 0.039(6) -0.017(14) 0.011(13)

loop_
_geom_bond_atom_site_label_1
_geom_bond_atom_site_label_2
_geom_bond_distance
_geom_bond_site_symmetry_2
_geom_bond_publ_flag
Ag1 N2 2.276(4) 2_665 ?
Ag1 N1 2.321(4) . ?
Ag1 O3 2.432(4) . ?
Ag1 O2 2.467(4) 2_565 ?
Ag1 Ag1 3.1096(9) 2_565 ?
N1 C1 1.333(7) . ?
N1 C5 1.350(6) . ?
N2 C11 1.327(6) . ?
N2 C7 1.338(6) . ?
N2 Ag1 2.276(4) 2_665 ?
C1 C2 1.371(8) . ?
C2 C3 1.362(10) . ?
C3 C4 1.364(9) . ?
C4 C5 1.383(7) . ?
C5 C6 1.489(7) . ?
C6 O1 1.227(6) . ?
C6 C9 1.498(6) . ?
C7 C8 1.379(7) . ?
C8 C9 1.383(7) . ?
C9 C10 1.393(7) . ?
C10 C11 1.366(7) . ?
C12 O3 1.214(6) . ?
C12 O2 1.230(6) . ?
C12 C13 1.523(8) . ?
C13 F3' 1.267(10) . ?
C13 F3 1.274(10) . ?
C13 F1' 1.277(10) . ?
C13 F1 1.278(11) . ?
C13 F2 1.294(11) . ?
C13 F2' 1.319(10) . ?
O2 Ag1 2.467(4) 2_565 ?
